data_7713954
loop_
_publ_author_name
'Siddique, Rashid G.'
'Whittaker, Jacob J.'
'AL-Fayaad, Hydar'
'McMurtrie, John C.'
'Clegg, Jack Kay'

_publ_section_title
;
 Remote stereocentres do not disrupt the stereochemical coupling in
 homochiral [M2L3] helicates and [M4L6] tetrahedra
;
_journal_name_full 'Dalton Transactions'
_journal_paper_doi 10.1039/D3DT02486E
_journal_year 2023
_chemical_absolute_configuration syn
_chemical_formula_moiety 'C32 H25 N7 O2'
_chemical_formula_sum 'C32 H25 N7 O2'
_chemical_formula_weight 539.59
_space_group_crystal_system triclinic
_space_group_IT_number 1
_space_group_name_Hall 'P 1'
_space_group_name_H-M_alt 'P 1'
_atom_sites_solution_hydrogens geom
_atom_sites_solution_primary dual
_audit_creation_date 2023-09-07
_audit_creation_method
;
Olex2 1.5
(compiled 2023.08.24 svn.re1ec1418 for OlexSys, GUI svn.r6817)
;
_audit_update_record
;
2023-09-07 deposited with the CCDC.	2023-09-14 downloaded from the CCDC.
;
_cell_angle_alpha 64.991(2)
_cell_angle_beta 86.277(2)
_cell_angle_gamma 73.1680(10)
_cell_formula_units_Z 2
_cell_length_a 8.32580(10)
_cell_length_b 13.2735(2)
_cell_length_c 13.4369(2)
_cell_measurement_reflns_used 22718
_cell_measurement_temperature 100(2)
_cell_measurement_theta_max 33.1200
_cell_measurement_theta_min 2.5300
_cell_volume 1285.23(4)
_computing_cell_refinement 'CrysAlisPro 1.171.40.15 (Rigaku OD, 2018)'
_computing_data_collection 'CrysAlisPro 1.171.40.15 (Rigaku OD, 2018)'
_computing_data_reduction 'CrysAlisPro 1.171.40.15 (Rigaku OD, 2018)'
_computing_molecular_graphics 'Olex2 1.5 (Dolomanov et al., 2009)'
_computing_publication_material 'Olex2 1.5 (Dolomanov et al., 2009)'
_computing_structure_refinement 'SHELXL 2018/3 (Sheldrick, 2015)'
_computing_structure_solution 'SHELXT 2014/5 (Sheldrick, 2014)'
_diffrn_ambient_environment N~2~
_diffrn_ambient_temperature 100(2)
_diffrn_detector 'CCD plate'
_diffrn_detector_area_resol_mean 5.8140
_diffrn_detector_type 'Pilatus 300K'
_diffrn_measured_fraction_theta_full 0.999
_diffrn_measured_fraction_theta_max 1.000
_diffrn_measurement_details
;
List of Runs (angles in degrees, time in seconds):

  # Type    Start    End  Width  t~exp~   \w     \q     \k     \f   Frames
#--------------------------------------------------------------------------
  1  \w    -11.00  83.00   0.50   20.08    --    9.19  57.00 -60.00  188
  2  \w    -10.00  89.00   0.50   20.08    --    9.19  37.00-150.00  198
  3  \w    -19.00  77.00   0.50   20.08    --    9.19  77.00-180.00  192
  4  \w     -2.00  48.00   0.50   20.08    --    9.19 -99.00-150.00  100
  5  \w     -2.00  48.00   0.50   20.08    --    9.19 -99.00  90.00  100
  6  \w    -14.00  86.00   0.50   20.08    --    9.19  19.00 120.00  200
  7  \w    -72.00 -20.00   0.50   20.08    --  -10.75 140.00 -34.00  104
  8  \w    -66.00 -15.00   0.50   20.08    --  -10.75 130.00 152.00  102
  9  \w    -71.00  27.00   0.50   20.08    --    9.19 -19.00 150.00  196
 10  \w    -65.00  29.00   0.50   20.08    --    9.19 -57.00  30.00  188
 11  \w    -65.00  29.00   0.50   20.08    --    9.19 -57.00 -90.00  188
 12  \w    -65.00  29.00   0.50   20.08    --    9.19 -57.00   0.00  188
 13  \w    -85.00  10.00   0.50   20.08    --  -10.75 -57.00 -30.00  190
;
_diffrn_measurement_device 'four-circle diffractometer'
_diffrn_measurement_device_type 'XtaLAB Synergy, Dualflex, Pilatus 300K'
_diffrn_measurement_method '\w scans'
_diffrn_orient_matrix_type 'CrysAlisPro convention (1999,Acta A55,543-557)'
_diffrn_orient_matrix_UB_11 -0.0701301000
_diffrn_orient_matrix_UB_12 -0.0025615000
_diffrn_orient_matrix_UB_13 -0.0251485000
_diffrn_orient_matrix_UB_21 -0.0291936000
_diffrn_orient_matrix_UB_22 -0.0274971000
_diffrn_orient_matrix_UB_23 0.0526223000
_diffrn_orient_matrix_UB_31 -0.0467609000
_diffrn_orient_matrix_UB_32 0.0550742000
_diffrn_orient_matrix_UB_33 -0.0025159000
_diffrn_radiation_monochromator mirror
_diffrn_radiation_probe x-ray
_diffrn_radiation_type MoK\a
_diffrn_radiation_wavelength 0.71073
_diffrn_reflns_av_R_equivalents 0.0350
_diffrn_reflns_av_unetI/netI 0.0283
_diffrn_reflns_Laue_measured_fraction_full 0.999
_diffrn_reflns_Laue_measured_fraction_max 1.000
_diffrn_reflns_limit_h_max 11
_diffrn_reflns_limit_h_min -11
_diffrn_reflns_limit_k_max 17
_diffrn_reflns_limit_k_min -17
_diffrn_reflns_limit_l_max 17
_diffrn_reflns_limit_l_min -17
_diffrn_reflns_number 45707
_diffrn_reflns_point_group_measured_fraction_full 0.982
_diffrn_reflns_point_group_measured_fraction_max 0.974
_diffrn_reflns_theta_full 25.242
_diffrn_reflns_theta_max 28.282
_diffrn_reflns_theta_min 2.561
_diffrn_source 'micro-focus sealed X-ray tube'
_diffrn_source_type 'PhotonJet (Mo) X-ray Source'
_exptl_absorpt_coefficient_mu 0.091
_exptl_absorpt_correction_T_max 1.00000
_exptl_absorpt_correction_T_min 0.88972
_exptl_absorpt_correction_type multi-scan
_exptl_absorpt_process_details
;
CrysAlisPro 1.171.40.15 (Rigaku Oxford Diffraction, 2018)
Empirical absorption correction using spherical harmonics,
 implemented in SCALE3 ABSPACK scaling algorithm.
;
_exptl_crystal_colour colourless
_exptl_crystal_colour_primary colourless
_exptl_crystal_density_diffrn 1.394
_exptl_crystal_description needle
_exptl_crystal_F_000 564
_exptl_crystal_size_max 0.3
_exptl_crystal_size_mid 0.1
_exptl_crystal_size_min 0.1
_refine_diff_density_max 0.299
_refine_diff_density_min -0.219
_refine_diff_density_rms 0.045
_refine_ls_abs_structure_details
;
 Flack x determined using 4596 quotients [(I+)-(I-)]/[(I+)+(I-)]
 (Parsons, Flack and Wagner, Acta Cryst. B69 (2013) 249-259).
;
_refine_ls_abs_structure_Flack 0.7(6)
_refine_ls_extinction_method none
_refine_ls_goodness_of_fit_ref 1.065
_refine_ls_hydrogen_treatment constr
_refine_ls_matrix_type full
_refine_ls_number_parameters 747
_refine_ls_number_reflns 12387
_refine_ls_number_restraints 3
_refine_ls_restrained_S_all 1.065
_refine_ls_R_factor_all 0.0513
_refine_ls_R_factor_gt 0.0436
_refine_ls_shift/su_max 0.003
_refine_ls_shift/su_mean 0.000
_refine_ls_structure_factor_coef Fsqd
_refine_ls_weighting_details 'w=1/[\s^2^(Fo^2^)+(0.0637P)^2^+0.2992P] where P=(Fo^2^+2Fc^2^)/3'
_refine_ls_weighting_scheme calc
_refine_ls_wR_factor_gt 0.1170
_refine_ls_wR_factor_ref 0.1222
_reflns_Friedel_coverage 0.949
_reflns_Friedel_fraction_full 0.964
_reflns_Friedel_fraction_max 0.948
_reflns_number_gt 10739
_reflns_number_total 12387
_reflns_threshold_expression 'I > 2\s(I)'
_cod_data_source_file d3dt02486e2.cif
_cod_data_source_block sjkc19rr11
_cod_database_code 7713954
_shelx_shelxl_version_number 2018/3
_chemical_oxdiff_formula 'C32 N7 O2 H20'
_shelx_space_group_comment
;
The symmetry employed for this shelxl refinement is uniquely defined
by the following loop, which should always be used as a source of
symmetry information in preference to the above space-group names.
They are only intended as comments.
;
_shelx_estimated_absorpt_t_max 0.991
_shelx_estimated_absorpt_t_min 0.973
_reflns_odcompleteness_completeness 99.97
_reflns_odcompleteness_iscentric 1
_reflns_odcompleteness_theta 28.22
_olex2_refinement_description
;
1. Fixed Uiso
 At 1.2 times of:
  All C(H) groups, All C(H,H) groups
 At 1.5 times of:
  All C(H,H,H) groups
2. Shared sites
{N55, C55A}
{N11, C11A}
{N51A, C51}
{C10A, N10}
3. Uiso/Uaniso restraints and constraints
Uanis(C29A) = Uanis(C29B)
Uanis(C30B) = Uanis(C30A)
Uanis(N7A) = Uanis(N7B) = Uanis(N6A) = Uanis(N6B) = Uanis(N5A) = Uanis(N5B)
Uanis(N55) = Uanis(C55A)
Uanis(N11) = Uanis(C11A)
Uanis(N51A) = Uanis(C51)
Uanis(C10A) = Uanis(N10)
4. Others
 Fixed Sof: N11(0.5) N55(0.5) H50A(0.5) H50(0.5) C51(0.5) H51(0.5) N10(0.5)
 H53A(0.5) H53(0.5) H58(0.5) H58A(0.5) H28(0.6) H28A(0.4) N6A(0.6) H56A(0.5)
 H56(0.5) N7A(0.6) C29A(0.6) H29A(0.6) N5A(0.6) C30A(0.6) H30A(0.6) H30B(0.6)
 H30C(0.6) C29B(0.4) H29B(0.4) C30B(0.4) H30D(0.4) H30E(0.4) H30F(0.4) N7B(0.4)
 N6B(0.4) N5B(0.4) C55A(0.5) H55A(0.5) C11A(0.5) H11A(0.5) N51A(0.5) C10A(0.5)
 H10A(0.5)
5.a Ternary CH refined with riding coordinates:
 C61(H61), C29A(H29A), C29B(H29B)
5.b Aromatic/amide H refined with riding coordinates:
 C13(H13), C7(H7), C39(H39), C20(H20), C50(H50A), C50(H50), C57(H57),
 C0AA(H0AA), C8(H8), C16(H16), C19(H19), C40(H40), C51(H51), C3(H3), C15(H15),
 C60(H60), C26(H26), C18(H18), C33(H33), C25(H25), C45(H45), C36(H36),
 C53(H53A), C53(H53), C44(H44), C58(H58), C58(H58A), C28(H28), C28(H28A),
 C34(H34), C23(H23), C24(H24), C4(H4), C42(H42), C1AA(H1AA), C56(H56A),
 C56(H56), C10(H10), C35(H35), C48(H48), C55A(H55A), C11A(H11A), C10A(H10A)
5.c Idealised Me refined as rotating group:
 C32(H32A,H32B,H32C), C64(H64A,H64B,H64C), C62(H62A,H62B,H62C), C30A(H30A,H30B,
 H30C), C30B(H30D,H30E,H30F)
;
_olex2_submission_special_instructions 'No special instructions were received'
_oxdiff_exptl_absorpt_empirical_details
;
Empirical correction (ABSPACK) includes:
- Absorption correction using spherical harmonics
- Frame scaling
;
_oxdiff_exptl_absorpt_empirical_full_max 1.147
_oxdiff_exptl_absorpt_empirical_full_min 0.827

loop_
_space_group_symop_operation_xyz
'x, y, z'

loop_
_atom_site_label
_atom_site_type_symbol
_atom_site_fract_x
_atom_site_fract_y
_atom_site_fract_z
_atom_site_U_iso_or_equiv
_atom_site_adp_type
_atom_site_occupancy
_atom_site_site_symmetry_order
_atom_site_calc_flag
_atom_site_refinement_flags_posn
_atom_site_refinement_flags_adp
_atom_site_refinement_flags_occupancy
_atom_site_disorder_assembly
_atom_site_disorder_group
O1 O 0.5253(4) 0.8114(2) 1.0421(2) 0.0322(6) Uani 1 1 d . . . . .
O2 O 0.5992(5) 0.7423(3) 0.9154(3) 0.0492(9) Uani 1 1 d . . . . .
C12 C 0.2589(4) 1.0039(3) 0.4814(3) 0.0214(7) Uani 1 1 d . . . . .
N14 N 0.6802(4) 1.0977(2) 0.2167(2) 0.0212(5) Uani 1 1 d . . . . .
O4 O 0.4802(3) 1.1925(2) -0.0503(2) 0.0301(6) Uani 1 1 d . . . . .
C13 C 0.2558(4) 0.9299(3) 0.4336(3) 0.0226(7) Uani 1 1 d . . . . .
H13 H 0.270617 0.849913 0.479272 0.027 Uiso 1 1 calc R U . . .
N8 N 0.6708(5) 1.4398(3) 0.8405(3) 0.0369(8) Uani 1 1 d . . . . .
N11 N 0.6988(4) 0.4955(3) 0.4202(3) 0.0273(7) Uani 0.5 1 d . . P A 1
N12 N 0.7777(6) 1.1498(3) 0.3254(3) 0.0425(9) Uani 1 1 d . . . . .
C52 C 0.8010(4) 0.6428(3) 0.4424(3) 0.0193(7) Uani 1 1 d . . . . .
C5 C 0.1915(4) 1.4483(3) 0.5964(3) 0.0210(7) Uani 1 1 d . . . . .
N2 N 0.3214(4) 1.3557(3) 0.4757(3) 0.0323(8) Uani 1 1 d . . . . .
C7 C 0.0927(4) 1.2989(3) 0.5774(3) 0.0229(7) Uani 1 1 d . . . . .
H7 H 0.010766 1.306685 0.628355 0.027 Uiso 1 1 calc R U . . .
N4 N 0.0949(5) 0.7100(3) 0.0323(3) 0.0348(8) Uani 1 1 d . . . . .
C9 C 0.2266(4) 1.2079(3) 0.4602(3) 0.0211(7) Uani 1 1 d . . . . .
N55 N 0.9370(4) 0.5487(3) 0.3260(3) 0.0233(7) Uani 0.5 1 d . . P A 2
N1 N 0.0681(4) 1.4576(3) 0.6667(3) 0.0292(7) Uani 1 1 d . . . . .
C41 C 0.7766(5) 1.1158(3) 0.7242(3) 0.0226(7) Uani 1 1 d . . . . .
C39 C 0.6898(4) 1.3026(3) 0.7259(3) 0.0202(7) Uani 1 1 d . . . . .
H39 H 0.625051 1.381920 0.694012 0.024 Uiso 1 1 calc R U . . .
C20 C 0.1069(5) 0.8593(3) 0.1294(3) 0.0277(8) Uani 1 1 d . . . . .
H20 H 0.032733 0.887379 0.066531 0.033 Uiso 1 1 calc R U . . .
C50 C 0.6699(5) 0.7319(3) 0.5548(4) 0.0300(8) Uani 1 1 d . . . . .
H50A H 0.586824 0.738693 0.605315 0.036 Uiso 0.5 1 calc R U P B 4
H50 H 0.586824 0.738693 0.605315 0.036 Uiso 0.5 1 calc R U P C 3
C57 C 0.8361(5) 0.4073(3) 0.3024(3) 0.0275(8) Uani 1 1 d . . . . .
H57 H 0.845391 0.354432 0.270408 0.033 Uiso 1 1 calc R U . . .
C37 C 0.7884(5) 1.3361(3) 0.8752(3) 0.0232(7) Uani 1 1 d . . . . .
C0AA C 0.0566(5) 1.5337(3) 0.7108(3) 0.0288(8) Uani 1 1 d . . . . .
H0AA H -0.030936 1.542890 0.758065 0.035 Uiso 1 1 calc R U . . .
C11 C 0.2385(4) 1.1222(3) 0.4150(3) 0.0215(7) Uani 1 1 d . . . . .
C8 C 0.1032(5) 1.2220(3) 0.5331(3) 0.0270(8) Uani 1 1 d . . . . .
H8 H 0.025825 1.177350 0.551988 0.032 Uiso 1 1 calc R U . . .
N3 N 0.3115(4) 0.7032(3) 0.2663(3) 0.0319(8) Uani 1 1 d . . . . .
C63 C 0.4995(5) 1.1957(3) 0.0460(3) 0.0245(7) Uani 1 1 d . . . . .
O3 O 0.4069(4) 1.2630(2) 0.0770(2) 0.0365(7) Uani 1 1 d . . . . .
N9 N 0.8831(4) 1.1461(3) 0.8683(3) 0.0304(7) Uani 1 1 d . . . . .
C43 C 0.7714(4) 1.0365(3) 0.6722(3) 0.0222(7) Uani 1 1 d . . . . .
C38 C 0.7891(4) 1.2591(3) 0.8198(3) 0.0218(7) Uani 1 1 d . . . . .
C16 C 0.2204(4) 1.1615(3) 0.3005(3) 0.0233(7) Uani 1 1 d . . . . .
H16 H 0.210900 1.240698 0.254227 0.028 Uiso 1 1 calc R U . . .
C19 C 0.1139(5) 0.9296(4) 0.1773(3) 0.0316(8) Uani 1 1 d . . . . .
H19 H 0.043134 1.007440 0.146879 0.038 Uiso 1 1 calc R U . . .
C40 C 0.6840(5) 1.2313(3) 0.6779(3) 0.0255(8) Uani 1 1 d . . . . .
H40 H 0.615590 1.261375 0.612001 0.031 Uiso 1 1 calc R U . . .
C27 C 0.2859(5) 0.9534(3) 0.6027(3) 0.0282(8) Uani 1 1 d . . . . .
C51 C 0.6792(4) 0.6545(3) 0.5115(3) 0.0270(7) Uani 0.5 1 d . . P D 4
H51 H 0.601897 0.609826 0.529422 0.032 Uiso 0.5 1 calc R U P D 4
C59 C 0.7250(4) 1.0553(3) 0.3889(3) 0.0205(7) Uani 1 1 d . . . . .
C3 C 0.2920(5) 1.5872(3) 0.6183(4) 0.0307(9) Uani 1 1 d . . . . .
H3 H 0.369131 1.631815 0.601562 0.037 Uiso 1 1 calc R U . . .
C15 C 0.2161(4) 1.0873(3) 0.2533(3) 0.0241(7) Uani 1 1 d . . . . .
H15 H 0.202734 1.116584 0.175467 0.029 Uiso 1 1 calc R U . . .
C60 C 0.6598(4) 1.0240(3) 0.3192(3) 0.0238(7) Uani 1 1 d . . . . .
H60 H 0.610182 0.962607 0.339229 0.029 Uiso 1 1 calc R U . . .
C26 C 0.0967(6) 0.6412(4) -0.0206(4) 0.0354(9) Uani 1 1 d . . . . .
H26 H 0.015261 0.666159 -0.078873 0.042 Uiso 1 1 calc R U . . .
N10 N 0.9142(4) 0.7074(3) 0.4140(3) 0.0231(7) Uani 0.5 1 d . . P D 6
C18 C 0.3182(5) 0.7744(3) 0.3131(3) 0.0253(8) Uani 1 1 d . . . . .
H18 H 0.390563 0.743940 0.377261 0.030 Uiso 1 1 calc R U . . .
C33 C 0.6672(5) 1.5086(4) 0.8920(4) 0.0361(10) Uani 1 1 d . . . . .
H33 H 0.583072 1.581309 0.868927 0.043 Uiso 1 1 calc R U . . .
C22 C 0.2072(4) 0.6725(3) 0.1174(3) 0.0241(7) Uani 1 1 d . . . . .
C21 C 0.2077(4) 0.7476(3) 0.1728(3) 0.0234(7) Uani 1 1 d . . . . .
C25 C 0.2181(5) 0.5351(4) 0.0118(4) 0.0337(9) Uani 1 1 d . . . . .
H25 H 0.223760 0.488090 -0.026188 0.040 Uiso 1 1 calc R U . . .
N13 N 0.7543(7) 1.1752(4) 0.2224(3) 0.0517(10) Uani 1 1 d . . . . .
C14 C 0.2309(4) 0.9711(3) 0.3179(3) 0.0243(7) Uani 1 1 d . . . . .
C45 C 0.7835(5) 0.8457(3) 0.6899(3) 0.0311(9) Uani 1 1 d . . . . .
H45 H 0.792508 0.766425 0.735390 0.037 Uiso 1 1 calc R U . . .
C36 C 0.9065(5) 1.2954(3) 0.9610(3) 0.0247(7) Uani 1 1 d . . . . .
H36 H 0.988250 1.221663 0.984083 0.030 Uiso 1 1 calc R U . . .
C46 C 0.7659(4) 0.8856(3) 0.5767(3) 0.0228(7) Uani 1 1 d . . . . .
C53 C 0.9016(5) 0.7856(3) 0.4573(3) 0.0230(7) Uani 1 1 d . . . . .
H53A H 0.979158 0.830017 0.438728 0.028 Uiso 0.5 1 calc R U P D 6
H53 H 0.979158 0.830017 0.438728 0.028 Uiso 0.5 1 calc R U P D 5
C32 C 0.6547(5) 0.7148(4) 1.1182(4) 0.0357(9) Uani 1 1 d . . . . .
H32A H 0.765370 0.720423 1.091115 0.054 Uiso 1 1 calc R U . . .
H32B H 0.639636 0.641834 1.124490 0.054 Uiso 1 1 calc R U . . .
H32C H 0.646809 0.716608 1.190505 0.054 Uiso 1 1 calc R U . . .
C44 C 0.7883(5) 0.9185(3) 0.7382(3) 0.0313(9) Uani 1 1 d . . . . .
H44 H 0.802967 0.888692 0.815983 0.038 Uiso 1 1 calc R U . . .
C49 C 0.7772(4) 0.8014(3) 0.5281(3) 0.0225(7) Uani 1 1 d . . . . .
C17 C 0.2222(4) 0.8917(3) 0.2704(3) 0.0246(7) Uani 1 1 d . . . . .
C58 C 0.7120(5) 0.4209(4) 0.3725(4) 0.0324(9) Uani 1 1 d . . . . .
H58 H 0.633637 0.377386 0.388096 0.039 Uiso 0.5 1 calc R U P A 1
H58A H 0.633637 0.377386 0.388096 0.039 Uiso 0.5 1 calc R U P A 2
C28 C 0.3554(6) 0.9865(3) 0.6691(3) 0.0393(10) Uani 1 1 d . . . . .
H28 H 0.415058 1.042416 0.651173 0.047 Uiso 0.6 1 calc R U P E 1
H28A H 0.380867 1.058447 0.641616 0.047 Uiso 0.4 1 calc R U P F 2
N6A N 0.2378(9) 0.8387(6) 0.7706(5) 0.0356(8) Uani 0.6 1 d . . P G 1
C61 C 0.6549(5) 1.0973(3) 0.1106(3) 0.0259(6) Uani 1 1 d . . . . .
H61 H 0.754501 1.113430 0.067853 0.031 Uiso 1 1 calc R U . . .
C34 C 0.7831(6) 1.4757(4) 0.9774(4) 0.0332(9) Uani 1 1 d . . . . .
H34 H 0.782612 1.525585 1.011474 0.040 Uiso 1 1 calc R U . . .
C23 C 0.3283(4) 0.5660(3) 0.1528(3) 0.0263(8) Uani 1 1 d . . . . .
H23 H 0.407172 0.541311 0.212426 0.032 Uiso 1 1 calc R U . . .
C24 C 0.3321(5) 0.4975(3) 0.1004(4) 0.0335(9) Uani 1 1 d . . . . .
H24 H 0.413153 0.423344 0.124419 0.040 Uiso 1 1 calc R U . . .
C6 C 0.2018(4) 1.3645(3) 0.5474(3) 0.0217(7) Uani 1 1 d . . . . .
C54 C 0.8134(4) 0.5586(3) 0.3945(3) 0.0200(7) Uani 1 1 d . . . . .
C4 C 0.3045(4) 1.5107(3) 0.5712(3) 0.0248(7) Uani 1 1 d . . . . .
H4 H 0.389745 1.501886 0.522474 0.030 Uiso 1 1 calc R U . . .
C42 C 0.8767(5) 1.0755(4) 0.8199(3) 0.0307(8) Uani 1 1 d . . . . .
H42 H 0.942422 0.996442 0.852487 0.037 Uiso 1 1 calc R U . . .
C1AA C 0.1689(5) 1.5989(3) 0.6892(3) 0.0303(8) Uani 1 1 d . . . . .
H1AA H 0.160723 1.650480 0.722578 0.036 Uiso 1 1 calc R U . . .
C56 C 0.9466(5) 0.4732(3) 0.2801(3) 0.0281(8) Uani 1 1 d . . . . .
H56A H 1.032062 0.465586 0.231165 0.034 Uiso 0.5 1 calc R U P A 2
H56 H 1.032062 0.465586 0.231165 0.034 Uiso 0.5 1 calc R U P A 1
N7A N 0.3111(9) 0.9105(6) 0.7754(5) 0.0356(8) Uani 0.6 1 d . . P G 1
C10 C 0.3316(5) 1.2785(3) 0.4328(4) 0.0285(8) Uani 1 1 d . . . . .
H10 H 0.414191 1.272455 0.381726 0.034 Uiso 1 1 calc R U . . .
C64 C 0.3456(5) 1.2855(4) -0.1255(4) 0.0383(10) Uani 1 1 d . . . . .
H64A H 0.333060 1.270415 -0.189558 0.057 Uiso 1 1 calc R U . . .
H64B H 0.372256 1.359261 -0.149792 0.057 Uiso 1 1 calc R U . . .
H64C H 0.240373 1.289895 -0.088249 0.057 Uiso 1 1 calc R U . . .
C31 C 0.5144(7) 0.8135(3) 0.9433(3) 0.0398(10) Uani 1 1 d . . . . .
C29A C 0.3405(8) 0.9085(5) 0.8816(5) 0.0234(9) Uani 0.6 1 d . . P G 1
H29A H 0.245974 0.888577 0.928321 0.028 Uiso 0.6 1 calc R U P G 1
C62 C 0.6477(6) 0.9795(3) 0.1230(4) 0.0333(8) Uani 1 1 d . . . . .
H62A H 0.749885 0.919582 0.164244 0.050 Uiso 1 1 calc R U . . .
H62B H 0.639329 0.980869 0.049954 0.050 Uiso 1 1 calc R U . . .
H62C H 0.549115 0.961991 0.162666 0.050 Uiso 1 1 calc R U . . .
C35 C 0.8990(6) 1.3679(4) 1.0111(4) 0.0373(10) Uani 1 1 d . . . . .
H35 H 0.977039 1.342491 1.071357 0.045 Uiso 1 1 calc R U . . .
N5A N 0.2093(9) 0.8657(8) 0.6685(7) 0.0356(8) Uani 0.6 1 d . . P G 1
C47 C 0.7447(4) 1.0049(3) 0.5094(3) 0.0206(7) Uani 1 1 d . . . . .
C30A C 0.3483(9) 1.0269(6) 0.8682(6) 0.0289(10) Uani 0.6 1 d . . P G 1
H30A H 0.454465 1.039478 0.837245 0.043 Uiso 0.6 1 calc R U P G 1
H30B H 0.341693 1.029568 0.940183 0.043 Uiso 0.6 1 calc R U P G 1
H30C H 0.253890 1.087812 0.818597 0.043 Uiso 0.6 1 calc R U P G 1
C48 C 0.7494(4) 1.0776(3) 0.5599(3) 0.0218(7) Uani 1 1 d . . . . .
H48 H 0.736927 1.157478 0.515129 0.026 Uiso 1 1 calc R U . . .
C29B C 0.4336(9) 0.9320(5) 0.8601(5) 0.0234(9) Uani 0.4 1 d . . P G 2
H29B H 0.517415 0.977221 0.838711 0.028 Uiso 0.4 1 calc R U P G 2
C30B C 0.2872(10) 0.9917(6) 0.9066(6) 0.0289(10) Uani 0.4 1 d . . P G 2
H30D H 0.211012 0.943211 0.935463 0.043 Uiso 0.4 1 calc R U P G 2
H30E H 0.226789 1.066876 0.848436 0.043 Uiso 0.4 1 calc R U P G 2
H30F H 0.328441 1.003844 0.966096 0.043 Uiso 0.4 1 calc R U P G 2
N7B N 0.3819(10) 0.9202(7) 0.7624(6) 0.0356(8) Uani 0.4 1 d . . P G 2
N6B N 0.3096(11) 0.8358(8) 0.7752(6) 0.0356(8) Uani 0.4 1 d . . P G 2
N5B N 0.2626(12) 0.8551(12) 0.6681(10) 0.0356(8) Uani 0.4 1 d . . P G 2
C55A C 0.9370(4) 0.5487(3) 0.3260(3) 0.0233(7) Uani 0.5 1 d . . P A 1
H55A H 1.014621 0.592849 0.310254 0.028 Uiso 0.5 1 calc R U P A 1
C11A C 0.6988(4) 0.4955(3) 0.4202(3) 0.0273(7) Uani 0.5 1 d . . P A 2
H11A H 0.613867 0.503571 0.469253 0.033 Uiso 0.5 1 calc R U P A 2
N51A N 0.6792(4) 0.6545(3) 0.5115(3) 0.0270(7) Uani 0.5 1 d . . P D 3
C10A C 0.9142(4) 0.7074(3) 0.4140(3) 0.0231(7) Uani 0.5 1 d . . P D 5
H10A H 0.998999 0.697584 0.365280 0.028 Uiso 0.5 1 calc R U P D 5

loop_
_atom_site_aniso_label
_atom_site_aniso_U_11
_atom_site_aniso_U_22
_atom_site_aniso_U_33
_atom_site_aniso_U_23
_atom_site_aniso_U_13
_atom_site_aniso_U_12
O1 0.0423(15) 0.0298(15) 0.0216(14) -0.0112(11) -0.0052(12) -0.0042(12)
O2 0.092(3) 0.0239(15) 0.0273(17) -0.0109(12) 0.0092(16) -0.0113(16)
C12 0.0211(15) 0.0277(18) 0.0184(17) -0.0103(14) 0.0008(12) -0.0103(14)
N14 0.0335(13) 0.0174(11) 0.0170(11) -0.0098(9) 0.0006(10) -0.0094(10)
O4 0.0307(13) 0.0314(15) 0.0231(14) -0.0104(11) -0.0065(11) -0.0015(11)
C13 0.0220(15) 0.0263(18) 0.0176(17) -0.0059(14) 0.0006(13) -0.0093(14)
N8 0.0388(19) 0.035(2) 0.042(2) -0.0216(17) -0.0036(16) -0.0090(16)
N11 0.0242(16) 0.0250(17) 0.034(2) -0.0114(15) 0.0017(14) -0.0099(14)
N12 0.073(3) 0.0399(18) 0.0270(15) -0.0109(14) 0.0074(17) -0.040(2)
C52 0.0196(15) 0.0173(16) 0.0189(17) -0.0059(13) -0.0020(12) -0.0043(12)
C5 0.0194(15) 0.0194(17) 0.0181(18) -0.0044(14) -0.0019(13) -0.0017(13)
N2 0.0241(15) 0.0338(18) 0.047(2) -0.0237(17) 0.0077(15) -0.0100(14)
C7 0.0253(16) 0.0217(18) 0.0233(19) -0.0118(15) 0.0047(14) -0.0065(14)
N4 0.043(2) 0.0321(19) 0.0310(19) -0.0157(15) 0.0032(15) -0.0106(15)
C9 0.0193(15) 0.0211(16) 0.0173(16) -0.0053(13) -0.0026(13) -0.0014(12)
N55 0.0299(16) 0.0214(16) 0.0246(17) -0.0127(14) 0.0033(14) -0.0120(14)
N1 0.0289(16) 0.0311(18) 0.0252(17) -0.0098(14) 0.0011(13) -0.0084(14)
C41 0.0322(18) 0.0254(17) 0.0187(17) -0.0135(14) 0.0015(13) -0.0139(15)
C39 0.0227(15) 0.0226(17) 0.0157(16) -0.0098(13) -0.0031(12) -0.0034(13)
C20 0.0356(19) 0.0276(18) 0.0240(18) -0.0123(15) -0.0064(14) -0.0109(15)
C50 0.0242(17) 0.0267(19) 0.038(2) -0.0141(17) 0.0049(16) -0.0065(14)
C57 0.0334(19) 0.0218(18) 0.024(2) -0.0084(15) -0.0032(16) -0.0048(15)
C37 0.0297(17) 0.0268(18) 0.0214(18) -0.0148(14) 0.0036(14) -0.0136(14)
C0AA 0.0331(19) 0.028(2) 0.0215(19) -0.0082(16) 0.0020(15) -0.0080(16)
C11 0.0189(15) 0.0271(19) 0.0198(18) -0.0112(15) 0.0013(13) -0.0067(14)
C8 0.0257(17) 0.0268(19) 0.030(2) -0.0131(16) 0.0021(15) -0.0074(15)
N3 0.0297(17) 0.0367(19) 0.0323(19) -0.0168(16) 0.0052(14) -0.0114(15)
C63 0.0269(15) 0.0259(17) 0.0206(17) -0.0098(14) 0.0059(13) -0.0087(13)
O3 0.0461(15) 0.0271(15) 0.0283(16) -0.0106(12) 0.0073(13) -0.0017(12)
N9 0.0384(17) 0.0313(17) 0.0224(16) -0.0105(13) -0.0074(13) -0.0107(14)
C43 0.0282(17) 0.0210(17) 0.0190(17) -0.0092(14) -0.0035(14) -0.0075(14)
C38 0.0259(16) 0.0237(17) 0.0219(18) -0.0130(14) 0.0020(13) -0.0105(14)
C16 0.0296(17) 0.0221(17) 0.0158(17) -0.0051(14) 0.0004(14) -0.0084(15)
C19 0.0358(19) 0.037(2) 0.0250(19) -0.0142(16) -0.0055(15) -0.0115(16)
C40 0.0249(17) 0.033(2) 0.0261(19) -0.0180(16) 0.0004(14) -0.0097(15)
C27 0.042(2) 0.0207(18) 0.0229(19) -0.0096(15) 0.0016(15) -0.0095(15)
C51 0.0261(16) 0.0283(17) 0.034(2) -0.0174(15) 0.0042(14) -0.0128(14)
C59 0.0232(15) 0.0218(16) 0.0166(17) -0.0085(13) -0.0015(12) -0.0056(13)
C3 0.034(2) 0.029(2) 0.033(2) -0.0127(17) -0.0004(16) -0.0134(16)
C15 0.0265(17) 0.0310(19) 0.0141(16) -0.0087(14) -0.0003(13) -0.0085(15)
C60 0.0267(15) 0.0232(17) 0.0242(17) -0.0101(14) 0.0021(13) -0.0111(13)
C26 0.045(2) 0.031(2) 0.028(2) -0.0126(18) -0.0046(18) -0.0077(18)
N10 0.0268(15) 0.0224(16) 0.0173(16) -0.0048(13) -0.0016(12) -0.0078(13)
C18 0.0274(18) 0.0301(19) 0.0199(18) -0.0113(15) 0.0003(14) -0.0091(15)
C33 0.038(2) 0.038(2) 0.044(3) -0.027(2) 0.0046(19) -0.0123(19)
C22 0.0221(15) 0.0252(18) 0.0234(18) -0.0081(14) 0.0049(13) -0.0086(14)
C21 0.0210(15) 0.0317(19) 0.0181(17) -0.0098(14) 0.0019(13) -0.0100(14)
C25 0.039(2) 0.037(2) 0.035(2) -0.0239(18) 0.0062(17) -0.0131(18)
N13 0.095(3) 0.057(2) 0.0258(15) -0.0143(14) 0.0045(16) -0.060(2)
C14 0.0211(16) 0.031(2) 0.0231(18) -0.0133(16) 0.0004(14) -0.0079(15)
C45 0.042(2) 0.0214(19) 0.027(2) -0.0078(16) -0.0036(17) -0.0072(17)
C36 0.0335(18) 0.0247(18) 0.0153(16) -0.0083(14) -0.0007(14) -0.0075(14)
C46 0.0273(17) 0.0189(17) 0.0232(19) -0.0096(14) -0.0040(14) -0.0060(14)
C53 0.0294(17) 0.0197(17) 0.0168(17) -0.0040(13) -0.0013(13) -0.0079(14)
C32 0.0310(19) 0.039(2) 0.027(2) -0.0086(17) -0.0064(16) -0.0008(16)
C44 0.047(2) 0.0241(19) 0.0207(19) -0.0067(15) -0.0060(16) -0.0096(17)
C49 0.0292(17) 0.0179(16) 0.0218(18) -0.0090(14) -0.0051(14) -0.0066(13)
C17 0.0205(16) 0.034(2) 0.0190(17) -0.0103(15) 0.0021(13) -0.0091(14)
C58 0.0272(18) 0.031(2) 0.038(2) -0.0093(18) -0.0053(17) -0.0138(16)
C28 0.064(3) 0.0202(17) 0.0249(19) -0.0088(15) -0.0281(17) 0.0060(16)
N6A 0.048(2) 0.0392(15) 0.0173(10) -0.0068(10) 0.0029(17) -0.018(2)
C61 0.0298(15) 0.0322(17) 0.0216(15) -0.0159(13) 0.0019(12) -0.0106(14)
C34 0.052(2) 0.029(2) 0.028(2) -0.0170(16) 0.0071(18) -0.0178(18)
C23 0.0242(17) 0.0243(19) 0.035(2) -0.0177(16) -0.0023(15) -0.0038(14)
C24 0.035(2) 0.027(2) 0.044(3) -0.0222(19) 0.0030(18) -0.0059(16)
C6 0.0210(16) 0.0203(17) 0.0214(18) -0.0074(14) -0.0044(13) -0.0034(13)
C54 0.0225(16) 0.0166(16) 0.0207(19) -0.0064(14) -0.0047(13) -0.0064(13)
C4 0.0218(16) 0.0281(19) 0.0252(19) -0.0115(15) 0.0013(14) -0.0079(14)
C42 0.041(2) 0.0289(19) 0.0230(18) -0.0081(15) -0.0055(15) -0.0140(16)
C1AA 0.041(2) 0.0201(18) 0.034(2) -0.0149(16) -0.0059(17) -0.0067(16)
C56 0.0327(19) 0.027(2) 0.027(2) -0.0148(17) 0.0015(16) -0.0063(16)
N7A 0.048(2) 0.0392(15) 0.0173(10) -0.0068(10) 0.0029(17) -0.018(2)
C10 0.0222(16) 0.030(2) 0.040(2) -0.0217(17) 0.0030(15) -0.0077(15)
C64 0.035(2) 0.037(2) 0.033(2) -0.0100(18) -0.0069(18) -0.0021(17)
C31 0.077(3) 0.0195(18) 0.0197(19) -0.0064(15) -0.0044(18) -0.0108(19)
C29A 0.032(2) 0.022(2) 0.0151(19) -0.0053(16) -0.0038(17) -0.0096(17)
C62 0.044(2) 0.0245(16) 0.0355(19) -0.0180(14) -0.0085(16) -0.0060(15)
C35 0.054(3) 0.038(2) 0.023(2) -0.0156(18) 0.0045(19) -0.014(2)
N5A 0.048(2) 0.0392(15) 0.0173(10) -0.0068(10) 0.0029(17) -0.018(2)
C47 0.0232(16) 0.0189(16) 0.0187(17) -0.0073(13) -0.0005(13) -0.0050(13)
C30A 0.036(3) 0.026(3) 0.020(3) -0.007(2) -0.0081(19) -0.0050(18)
C48 0.0289(17) 0.0184(17) 0.0213(17) -0.0099(14) -0.0027(13) -0.0083(14)
C29B 0.032(2) 0.022(2) 0.0151(19) -0.0053(16) -0.0038(17) -0.0096(17)
C30B 0.036(3) 0.026(3) 0.020(3) -0.007(2) -0.0081(19) -0.0050(18)
N7B 0.048(2) 0.0392(15) 0.0173(10) -0.0068(10) 0.0029(17) -0.018(2)
N6B 0.048(2) 0.0392(15) 0.0173(10) -0.0068(10) 0.0029(17) -0.018(2)
N5B 0.048(2) 0.0392(15) 0.0173(10) -0.0068(10) 0.0029(17) -0.018(2)
C55A 0.0299(16) 0.0214(16) 0.0246(17) -0.0127(14) 0.0033(14) -0.0120(14)
C11A 0.0242(16) 0.0250(17) 0.034(2) -0.0114(15) 0.0017(14) -0.0099(14)
N51A 0.0261(16) 0.0283(17) 0.034(2) -0.0174(15) 0.0042(14) -0.0128(14)
C10A 0.0268(15) 0.0224(16) 0.0173(16) -0.0048(13) -0.0016(12) -0.0078(13)

loop_
_atom_type_symbol
_atom_type_description
_atom_type_scat_dispersion_real
_atom_type_scat_dispersion_imag
_atom_type_scat_source
C C 0.0033 0.0016 'International Tables Vol C Tables 4.2.6.8 and 6.1.1.4'
H H 0.0000 0.0000 'International Tables Vol C Tables 4.2.6.8 and 6.1.1.4'
N N 0.0061 0.0033 'International Tables Vol C Tables 4.2.6.8 and 6.1.1.4'
O O 0.0106 0.0060 'International Tables Vol C Tables 4.2.6.8 and 6.1.1.4'

loop_
_geom_angle_atom_site_label_1
_geom_angle_atom_site_label_2
_geom_angle_atom_site_label_3
_geom_angle
_geom_angle_site_symmetry_1
_geom_angle_site_symmetry_3
_geom_angle_publ_flag
C31 O1 C32 115.2(4) . . ?
C13 C12 C11 120.1(3) . . ?
C13 C12 C27 117.9(3) . . ?
C11 C12 C27 122.1(3) . . ?
C60 N14 N13 109.2(3) . . ?
C60 N14 C61 130.8(3) . . ?
N13 N14 C61 119.5(3) . . ?
C63 O4 C64 115.8(3) . . ?
C12 C13 H13 119.3 . . ?
C12 C13 C14 121.5(3) . . ?
C14 C13 H13 119.3 . . ?
C37 N8 C33 118.6(4) . . ?
C58 N11 C54 117.6(3) . . ?
N13 N12 C59 110.2(3) . . ?
C51 C52 C54 119.1(3) . . ?
N10 C52 C54 118.8(3) . . ?
N51A C52 C54 119.1(3) . . ?
C10A C52 C54 118.8(3) . . ?
N1 C5 C6 117.6(3) . . ?
C4 C5 N1 122.6(4) . . ?
C4 C5 C6 119.8(3) . . ?
C10 N2 C6 118.1(3) . . ?
C8 C7 H7 120.6 . . ?
C6 C7 H7 120.6 . . ?
C6 C7 C8 118.9(3) . . ?
C22 N4 C26 120.2(4) . . ?
C8 C9 C11 120.1(3) . . ?
C10 C9 C11 123.1(3) . . ?
C10 C9 C8 116.8(4) . . ?
C54 N55 C56 117.8(3) . . ?
C0AA N1 C5 118.2(3) . . ?
C40 C41 C43 121.1(3) . . ?
C40 C41 C42 117.9(3) . . ?
C42 C41 C43 121.0(3) . . ?
C38 C39 H39 120.3 . . ?
C38 C39 C40 119.4(3) . . ?
C40 C39 H39 120.3 . . ?
C19 C20 H20 120.5 . . ?
C19 C20 C21 119.0(4) . . ?
C21 C20 H20 120.5 . . ?
C51 C50 H50A 118.7 . . ?
C51 C50 C49 122.7(4) . . ?
C49 C50 H50A 118.7 . . ?
C49 C50 H50 118.7 . . ?
N51A C50 H50 118.7 . . ?
N51A C50 C49 122.7(4) . . ?
C58 C57 H57 121.1 . . ?
C58 C57 C56 117.8(4) . . ?
C56 C57 H57 121.1 . . ?
N8 C37 C38 118.4(3) . . ?
N8 C37 C36 123.6(3) . . ?
C36 C37 C38 118.0(3) . . ?
N1 C0AA H0AA 119.0 . . ?
N1 C0AA C1AA 121.9(4) . . ?
C1AA C0AA H0AA 119.0 . . ?
C12 C11 C9 123.2(3) . . ?
C16 C11 C12 118.2(3) . . ?
C16 C11 C9 118.6(3) . . ?
C7 C8 C9 120.9(3) . . ?
C7 C8 H8 119.6 . . ?
C9 C8 H8 119.6 . . ?
C18 N3 C21 118.7(3) . . ?
O4 C63 C61 108.6(3) . . ?
O3 C63 O4 125.1(4) . . ?
O3 C63 C61 126.3(4) . . ?
C38 N9 C42 118.0(3) . . ?
C44 C43 C41 120.2(3) . . ?
C48 C43 C41 121.0(3) . . ?
C48 C43 C44 118.9(3) . . ?
C39 C38 C37 119.2(3) . . ?
N9 C38 C39 122.2(3) . . ?
N9 C38 C37 118.5(3) . . ?
C11 C16 H16 119.3 . . ?
C15 C16 C11 121.4(3) . . ?
C15 C16 H16 119.3 . . ?
C20 C19 H19 118.8 . . ?
C20 C19 C17 122.4(4) . . ?
C17 C19 H19 118.8 . . ?
C41 C40 H40 119.7 . . ?
C39 C40 C41 120.6(3) . . ?
C39 C40 H40 119.7 . . ?
C28 C27 C12 131.1(3) . . ?
C28 C27 N5A 109.4(5) . . ?
N5A C27 C12 118.8(4) . . ?
N5B C27 C12 123.6(7) . . ?
N5B C27 C28 104.9(7) . . ?
C52 C51 C50 118.2(3) . . ?
C52 C51 H51 120.9 . . ?
C50 C51 H51 120.9 . . ?
N12 C59 C60 107.2(3) . . ?
N12 C59 C47 121.3(3) . . ?
C60 C59 C47 131.4(3) . . ?
C4 C3 H3 119.8 . . ?
C1AA C3 H3 119.8 . . ?
C1AA C3 C4 120.4(3) . . ?
C16 C15 H15 119.5 . . ?
C14 C15 C16 121.0(3) . . ?
C14 C15 H15 119.5 . . ?
N14 C60 C59 106.1(3) . . ?
N14 C60 H60 126.9 . . ?
C59 C60 H60 126.9 . . ?
N4 C26 H26 120.4 . . ?
N4 C26 C25 119.3(4) . . ?
C25 C26 H26 120.4 . . ?
C53 N10 C52 118.7(3) . . ?
N3 C18 H18 118.7 . . ?
N3 C18 C17 122.6(4) . . ?
C17 C18 H18 118.7 . . ?
N8 C33 H33 119.2 . . ?
N8 C33 C34 121.7(4) . . ?
C34 C33 H33 119.2 . . ?
N4 C22 C21 120.2(3) . . ?
N4 C22 C23 121.8(4) . . ?
C23 C22 C21 118.0(3) . . ?
C20 C21 N3 121.8(4) . . ?
C20 C21 C22 119.2(3) . . ?
N3 C21 C22 119.1(3) . . ?
C26 C25 H25 120.1 . . ?
C26 C25 C24 119.7(4) . . ?
C24 C25 H25 120.1 . . ?
N12 N13 N14 107.2(3) . . ?
C13 C14 C17 120.1(3) . . ?
C15 C14 C13 117.8(3) . . ?
C15 C14 C17 122.1(3) . . ?
C46 C45 H45 119.2 . . ?
C44 C45 H45 119.2 . . ?
C44 C45 C46 121.5(3) . . ?
C37 C36 H36 122.0 . . ?
C35 C36 C37 116.1(4) . . ?
C35 C36 H36 122.0 . . ?
C45 C46 C49 119.5(3) . . ?
C45 C46 C47 119.0(3) . . ?
C47 C46 C49 121.5(3) . . ?
N10 C53 H53A 119.4 . . ?
N10 C53 C49 121.2(3) . . ?
C49 C53 H53A 119.4 . . ?
C49 C53 H53 119.4 . . ?
C10A C53 H53 119.4 . . ?
C10A C53 C49 121.2(3) . . ?
O1 C32 H32A 109.5 . . ?
O1 C32 H32B 109.5 . . ?
O1 C32 H32C 109.5 . . ?
H32A C32 H32B 109.5 . . ?
H32A C32 H32C 109.5 . . ?
H32B C32 H32C 109.5 . . ?
C43 C44 H44 120.0 . . ?
C45 C44 C43 120.0(4) . . ?
C45 C44 H44 120.0 . . ?
C50 C49 C46 122.0(3) . . ?
C50 C49 C53 116.9(3) . . ?
C53 C49 C46 121.0(3) . . ?
C19 C17 C14 121.0(3) . . ?
C18 C17 C19 115.5(4) . . ?
C18 C17 C14 123.5(3) . . ?
N11 C58 C57 121.7(3) . . ?
N11 C58 H58 119.2 . . ?
C57 C58 H58 119.2 . . ?
C57 C58 H58A 119.2 . . ?
C11A C58 C57 121.7(3) . . ?
C11A C58 H58A 119.2 . . ?
C27 C28 H28 130.4 . . ?
C27 C28 H28A 122.1 . . ?
C27 C28 N7A 99.2(4) . . ?
N7A C28 H28 130.4 . . ?
N7B C28 C27 115.8(5) . . ?
N7B C28 H28A 122.1 . . ?
N5A N6A N7A 107.3(6) . . ?
N14 C61 C63 110.3(3) . . ?
N14 C61 H61 107.3 . . ?
N14 C61 C62 111.9(3) . . ?
C63 C61 H61 107.3 . . ?
C62 C61 C63 112.5(3) . . ?
C62 C61 H61 107.3 . . ?
C33 C34 H34 121.3 . . ?
C35 C34 C33 117.4(4) . . ?
C35 C34 H34 121.3 . . ?
C22 C23 H23 120.7 . . ?
C24 C23 C22 118.6(4) . . ?
C24 C23 H23 120.7 . . ?
C25 C24 H24 119.8 . . ?
C23 C24 C25 120.4(4) . . ?
C23 C24 H24 119.8 . . ?
N2 C6 C5 118.4(3) . . ?
N2 C6 C7 122.6(3) . . ?
C7 C6 C5 119.0(3) . . ?
N11 C54 C52 119.4(3) . . ?
N55 C54 C52 117.6(3) . . ?
N55 C54 C11A 123.0(3) . . ?
C55A C54 N11 123.0(3) . . ?
C55A C54 C52 117.6(3) . . ?
C11A C54 C52 119.4(3) . . ?
C5 C4 C3 118.4(3) . . ?
C5 C4 H4 120.8 . . ?
C3 C4 H4 120.8 . . ?
C41 C42 H42 119.1 . . ?
N9 C42 C41 121.8(4) . . ?
N9 C42 H42 119.1 . . ?
C0AA C1AA H1AA 120.8 . . ?
C3 C1AA C0AA 118.4(4) . . ?
C3 C1AA H1AA 120.8 . . ?
N55 C56 C57 122.2(4) . . ?
N55 C56 H56A 118.9 . . ?
C57 C56 H56A 118.9 . . ?
C57 C56 H56 118.9 . . ?
C55A C56 C57 122.2(4) . . ?
C55A C56 H56 118.9 . . ?
N6A N7A C28 114.1(5) . . ?
N6A N7A C29A 119.0(5) . . ?
C29A N7A C28 127.0(5) . . ?
N2 C10 C9 122.7(3) . . ?
N2 C10 H10 118.7 . . ?
C9 C10 H10 118.7 . . ?
O4 C64 H64A 109.5 . . ?
O4 C64 H64B 109.5 . . ?
O4 C64 H64C 109.5 . . ?
H64A C64 H64B 109.5 . . ?
H64A C64 H64C 109.5 . . ?
H64B C64 H64C 109.5 . . ?
O1 C31 C29A 107.3(4) . . ?
O1 C31 C29B 111.3(4) . . ?
O2 C31 O1 125.1(4) . . ?
O2 C31 C29A 125.9(4) . . ?
O2 C31 C29B 120.0(4) . . ?
N7A C29A C31 111.3(5) . . ?
N7A C29A H29A 108.8 . . ?
N7A C29A C30A 110.7(5) . . ?
C31 C29A H29A 108.8 . . ?
C30A C29A C31 108.2(5) . . ?
C30A C29A H29A 108.8 . . ?
C61 C62 H62A 109.5 . . ?
C61 C62 H62B 109.5 . . ?
C61 C62 H62C 109.5 . . ?
H62A C62 H62B 109.5 . . ?
H62A C62 H62C 109.5 . . ?
H62B C62 H62C 109.5 . . ?
C36 C35 C34 122.7(4) . . ?
C36 C35 H35 118.7 . . ?
C34 C35 H35 118.7 . . ?
N6A N5A C27 109.6(7) . . ?
C46 C47 C59 123.0(3) . . ?
C48 C47 C59 118.3(3) . . ?
C48 C47 C46 118.6(3) . . ?
C29A C30A H30A 109.5 . . ?
C29A C30A H30B 109.5 . . ?
C29A C30A H30C 109.5 . . ?
H30A C30A H30B 109.5 . . ?
H30A C30A H30C 109.5 . . ?
H30B C30A H30C 109.5 . . ?
C43 C48 C47 121.9(3) . . ?
C43 C48 H48 119.0 . . ?
C47 C48 H48 119.0 . . ?
C31 C29B H29B 109.2 . . ?
C31 C29B C30B 110.1(5) . . ?
C31 C29B N7B 106.7(5) . . ?
C30B C29B H29B 109.2 . . ?
N7B C29B H29B 109.2 . . ?
N7B C29B C30B 112.5(6) . . ?
C29B C30B H30D 109.5 . . ?
C29B C30B H30E 109.5 . . ?
C29B C30B H30F 109.5 . . ?
H30D C30B H30E 109.5 . . ?
H30D C30B H30F 109.5 . . ?
H30E C30B H30F 109.5 . . ?
C28 N7B C29B 131.0(7) . . ?
C28 N7B N6B 106.1(7) . . ?
N6B N7B C29B 120.6(6) . . ?
N7B N6B N5B 106.2(7) . . ?
C27 N5B N6B 106.0(9) . . ?
C54 C55A C56 117.8(3) . . ?
C54 C55A H55A 121.1 . . ?
C56 C55A H55A 121.1 . . ?
C58 C11A C54 117.6(3) . . ?
C58 C11A H11A 121.2 . . ?
C54 C11A H11A 121.2 . . ?
C52 N51A C50 118.2(3) . . ?
C52 C10A H10A 120.6 . . ?
C53 C10A C52 118.7(3) . . ?
C53 C10A H10A 120.6 . . ?

loop_
_geom_bond_atom_site_label_1
_geom_bond_atom_site_label_2
_geom_bond_distance
_geom_bond_site_symmetry_2
_geom_bond_publ_flag
O1 C32 1.444(5) . ?
O1 C31 1.325(5) . ?
O2 C31 1.187(6) . ?
C12 C13 1.389(5) . ?
C12 C11 1.404(5) . ?
C12 C27 1.481(5) . ?
N14 C60 1.346(5) . ?
N14 N13 1.374(4) . ?
N14 C61 1.456(5) . ?
O4 C63 1.335(5) . ?
O4 C64 1.446(5) . ?
C13 H13 0.9500 . ?
C13 C14 1.419(5) . ?
N8 C37 1.344(5) . ?
N8 C33 1.353(5) . ?
N11 C58 1.365(5) . ?
N11 C54 1.381(4) . ?
N12 C59 1.363(4) . ?
N12 N13 1.291(5) . ?
C52 C51 1.351(5) . ?
C52 N10 1.383(4) . ?
C52 C54 1.485(4) . ?
C52 N51A 1.351(5) . ?
C52 C10A 1.383(4) . ?
C5 N1 1.365(5) . ?
C5 C6 1.495(5) . ?
C5 C4 1.364(5) . ?
N2 C6 1.355(5) . ?
N2 C10 1.355(5) . ?
C7 H7 0.9500 . ?
C7 C8 1.364(5) . ?
C7 C6 1.363(5) . ?
N4 C26 1.371(5) . ?
N4 C22 1.348(5) . ?
C9 C11 1.476(5) . ?
C9 C8 1.402(5) . ?
C9 C10 1.385(5) . ?
N55 C54 1.351(5) . ?
N55 C56 1.365(5) . ?
N1 C0AA 1.350(5) . ?
C41 C43 1.500(5) . ?
C41 C40 1.379(6) . ?
C41 C42 1.391(5) . ?
C39 H39 0.9500 . ?
C39 C38 1.361(5) . ?
C39 C40 1.364(5) . ?
C20 H20 0.9500 . ?
C20 C19 1.354(5) . ?
C20 C21 1.362(6) . ?
C50 H50A 0.9500 . ?
C50 H50 0.9500 . ?
C50 C51 1.362(5) . ?
C50 C49 1.391(5) . ?
C50 N51A 1.362(5) . ?
C57 H57 0.9500 . ?
C57 C58 1.377(6) . ?
C57 C56 1.381(5) . ?
C37 C38 1.496(5) . ?
C37 C36 1.378(5) . ?
C0AA H0AA 0.9500 . ?
C0AA C1AA 1.389(6) . ?
C11 C16 1.404(5) . ?
C8 H8 0.9500 . ?
N3 C18 1.352(5) . ?
N3 C21 1.376(5) . ?
C63 O3 1.200(5) . ?
C63 C61 1.530(6) . ?
N9 C38 1.359(5) . ?
N9 C42 1.361(5) . ?
C43 C44 1.406(5) . ?
C43 C48 1.375(5) . ?
C16 H16 0.9500 . ?
C16 C15 1.388(5) . ?
C19 H19 0.9500 . ?
C19 C17 1.409(5) . ?
C40 H40 0.9500 . ?
C27 C28 1.367(5) . ?
C27 N5A 1.425(9) . ?
C27 N5B 1.292(13) . ?
C51 H51 0.9500 . ?
C59 C60 1.367(5) . ?
C59 C47 1.467(5) . ?
C3 H3 0.9500 . ?
C3 C4 1.384(5) . ?
C3 C1AA 1.374(6) . ?
C15 H15 0.9500 . ?
C15 C14 1.385(5) . ?
C60 H60 0.9500 . ?
C26 H26 0.9500 . ?
C26 C25 1.381(6) . ?
N10 C53 1.367(5) . ?
C18 H18 0.9500 . ?
C18 C17 1.406(6) . ?
C33 H33 0.9500 . ?
C33 C34 1.384(6) . ?
C22 C21 1.475(5) . ?
C22 C23 1.382(5) . ?
C25 H25 0.9500 . ?
C25 C24 1.392(6) . ?
C14 C17 1.464(5) . ?
C45 H45 0.9500 . ?
C45 C46 1.385(6) . ?
C45 C44 1.383(5) . ?
C36 H36 0.9500 . ?
C36 C35 1.374(5) . ?
C46 C49 1.494(5) . ?
C46 C47 1.416(5) . ?
C53 H53A 0.9500 . ?
C53 H53 0.9500 . ?
C53 C49 1.391(5) . ?
C53 C10A 1.367(5) . ?
C32 H32A 0.9800 . ?
C32 H32B 0.9800 . ?
C32 H32C 0.9800 . ?
C44 H44 0.9500 . ?
C58 H58 0.9500 . ?
C58 H58A 0.9500 . ?
C58 C11A 1.365(5) . ?
C28 H28 0.9500 . ?
C28 H28A 0.9500 . ?
C28 N7A 1.457(7) . ?
C28 N7B 1.178(8) . ?
N6A N7A 1.296(9) . ?
N6A N5A 1.282(10) . ?
C61 H61 1.0000 . ?
C61 C62 1.521(5) . ?
C34 H34 0.9500 . ?
C34 C35 1.376(7) . ?
C23 H23 0.9500 . ?
C23 C24 1.359(5) . ?
C24 H24 0.9500 . ?
C54 C55A 1.351(5) . ?
C54 C11A 1.381(4) . ?
C4 H4 0.9500 . ?
C42 H42 0.9500 . ?
C1AA H1AA 0.9500 . ?
C56 H56A 0.9500 . ?
C56 H56 0.9500 . ?
C56 C55A 1.365(5) . ?
N7A C29A 1.450(9) . ?
C10 H10 0.9500 . ?
C64 H64A 0.9800 . ?
C64 H64B 0.9800 . ?
C64 H64C 0.9800 . ?
C31 C29A 1.608(8) . ?
C31 C29B 1.475(7) . ?
C29A H29A 1.0000 . ?
C29A C30A 1.526(9) . ?
C62 H62A 0.9800 . ?
C62 H62B 0.9800 . ?
C62 H62C 0.9800 . ?
C35 H35 0.9500 . ?
C47 C48 1.403(5) . ?
C30A H30A 0.9800 . ?
C30A H30B 0.9800 . ?
C30A H30C 0.9800 . ?
C48 H48 0.9500 . ?
C29B H29B 1.0000 . ?
C29B C30B 1.504(10) . ?
C29B N7B 1.490(10) . ?
C30B H30D 0.9800 . ?
C30B H30E 0.9800 . ?
C30B H30F 0.9800 . ?
N7B N6B 1.363(11) . ?
N6B N5B 1.412(13) . ?
C55A H55A 0.9500 . ?
C11A H11A 0.9500 . ?
C10A H10A 0.9500 . ?

loop_
_geom_torsion_atom_site_label_1
_geom_torsion_atom_site_label_2
_geom_torsion_atom_site_label_3
_geom_torsion_atom_site_label_4
_geom_torsion
_geom_torsion_site_symmetry_1
_geom_torsion_site_symmetry_2
_geom_torsion_site_symmetry_3
_geom_torsion_site_symmetry_4
_geom_torsion_publ_flag
O1 C31 C29A N7A -175.5(4) . . . . ?
O1 C31 C29A C30A 62.6(6) . . . . ?
O1 C31 C29B C30B -41.3(7) . . . . ?
O1 C31 C29B N7B -163.6(5) . . . . ?
O2 C31 C29A N7A -9.6(7) . . . . ?
O2 C31 C29A C30A -131.5(5) . . . . ?
O2 C31 C29B C30B 159.1(5) . . . . ?
O2 C31 C29B N7B 36.8(8) . . . . ?
C12 C13 C14 C15 2.4(5) . . . . ?
C12 C13 C14 C17 -177.8(3) . . . . ?
C12 C11 C16 C15 2.4(5) . . . . ?
C12 C27 C28 N7A 170.2(5) . . . . ?
C12 C27 C28 N7B -169.7(6) . . . . ?
C12 C27 N5A N6A -175.8(5) . . . . ?
C12 C27 N5B N6B 177.2(5) . . . . ?
O4 C63 C61 N14 -179.8(3) . . . . ?
O4 C63 C61 C62 -54.2(4) . . . . ?
C13 C12 C11 C9 174.9(3) . . . . ?
C13 C12 C11 C16 -1.9(5) . . . . ?
C13 C12 C27 C28 152.2(5) . . . . ?
C13 C12 C27 N5A -38.3(6) . . . . ?
C13 C12 C27 N5B -19.0(8) . . . . ?
C13 C14 C17 C19 144.4(4) . . . . ?
C13 C14 C17 C18 -35.4(5) . . . . ?
N8 C37 C38 C39 10.3(5) . . . . ?
N8 C37 C38 N9 -166.5(3) . . . . ?
N8 C37 C36 C35 -0.2(5) . . . . ?
N8 C33 C34 C35 -2.4(6) . . . . ?
N11 C54 C55A C56 0.5(5) . . . . ?
N12 C59 C60 N14 2.0(4) . . . . ?
N12 C59 C47 C46 -150.5(4) . . . . ?
N12 C59 C47 C48 26.8(5) . . . . ?
C52 N10 C53 C49 -0.5(5) . . . . ?
C52 C54 C55A C56 -178.7(3) . . . . ?
C52 C54 C11A C58 178.5(3) . . . . ?
C5 N1 C0AA C1AA -2.0(6) . . . . ?
N4 C26 C25 C24 2.7(6) . . . . ?
N4 C22 C21 C20 -7.3(5) . . . . ?
N4 C22 C21 N3 173.4(3) . . . . ?
N4 C22 C23 C24 -0.6(5) . . . . ?
C9 C11 C16 C15 -174.5(3) . . . . ?
N55 C54 C11A C58 -0.7(6) . . . . ?
N1 C5 C6 N2 178.7(3) . . . . ?
N1 C5 C6 C7 -2.1(5) . . . . ?
N1 C5 C4 C3 -0.6(6) . . . . ?
N1 C0AA C1AA C3 1.8(6) . . . . ?
C41 C43 C44 C45 -180.0(4) . . . . ?
C41 C43 C48 C47 179.8(3) . . . . ?
C20 C19 C17 C18 -2.3(5) . . . . ?
C20 C19 C17 C14 177.9(4) . . . . ?
C57 C58 C11A C54 0.9(6) . . . . ?
C57 C56 C55A C54 -0.6(6) . . . . ?
C37 N8 C33 C34 1.3(6) . . . . ?
C37 C36 C35 C34 -1.0(6) . . . . ?
C11 C12 C13 C14 -0.5(5) . . . . ?
C11 C12 C27 C28 -27.1(7) . . . . ?
C11 C12 C27 N5A 142.4(5) . . . . ?
C11 C12 C27 N5B 161.6(7) . . . . ?
C11 C9 C8 C7 178.6(3) . . . . ?
C11 C9 C10 N2 -179.0(3) . . . . ?
C11 C16 C15 C14 -0.5(5) . . . . ?
C8 C7 C6 C5 -179.6(3) . . . . ?
C8 C7 C6 N2 -0.5(6) . . . . ?
C8 C9 C11 C12 -56.2(5) . . . . ?
C8 C9 C11 C16 120.6(4) . . . . ?
C8 C9 C10 N2 1.9(6) . . . . ?
N3 C18 C17 C19 1.9(5) . . . . ?
N3 C18 C17 C14 -178.3(3) . . . . ?
O3 C63 C61 N14 -1.7(5) . . . . ?
O3 C63 C61 C62 123.9(4) . . . . ?
C43 C41 C40 C39 -179.9(3) . . . . ?
C43 C41 C42 N9 179.9(3) . . . . ?
C38 C39 C40 C41 0.5(5) . . . . ?
C38 C37 C36 C35 -178.6(3) . . . . ?
C38 N9 C42 C41 -0.5(6) . . . . ?
C16 C15 C14 C13 -1.9(5) . . . . ?
C16 C15 C14 C17 178.3(3) . . . . ?
C19 C20 C21 N3 2.6(6) . . . . ?
C19 C20 C21 C22 -176.7(3) . . . . ?
C40 C41 C43 C44 -147.4(4) . . . . ?
C40 C41 C43 C48 32.2(5) . . . . ?
C40 C41 C42 N9 0.8(6) . . . . ?
C40 C39 C38 C37 -177.0(3) . . . . ?
C40 C39 C38 N9 -0.3(5) . . . . ?
C27 C12 C13 C14 -179.9(3) . . . . ?
C27 C12 C11 C9 -5.8(5) . . . . ?
C27 C12 C11 C16 177.5(3) . . . . ?
C27 C28 N7A N6A 4.3(7) . . . . ?
C27 C28 N7A C29A -175.7(7) . . . . ?
C27 C28 N7B C29B -170.7(7) . . . . ?
C27 C28 N7B N6B -8.2(9) . . . . ?
C51 C50 C49 C46 -179.7(4) . . . . ?
C51 C50 C49 C53 -2.5(6) . . . . ?
C59 N12 N13 N14 1.6(6) . . . . ?
C59 C47 C48 C43 -178.4(3) . . . . ?
C15 C14 C17 C19 -35.8(5) . . . . ?
C15 C14 C17 C18 144.4(4) . . . . ?
C60 N14 N13 N12 -0.3(6) . . . . ?
C60 N14 C61 C63 108.8(4) . . . . ?
C60 N14 C61 C62 -17.1(6) . . . . ?
C60 C59 C47 C46 28.7(6) . . . . ?
C60 C59 C47 C48 -154.0(4) . . . . ?
C26 N4 C22 C21 178.6(3) . . . . ?
C26 N4 C22 C23 1.2(5) . . . . ?
C26 C25 C24 C23 -2.2(6) . . . . ?
N10 C53 C49 C50 1.7(6) . . . . ?
N10 C53 C49 C46 179.0(3) . . . . ?
C18 N3 C21 C20 -3.0(5) . . . . ?
C18 N3 C21 C22 176.4(3) . . . . ?
C33 N8 C37 C38 178.5(3) . . . . ?
C33 N8 C37 C36 0.0(6) . . . . ?
C33 C34 C35 C36 2.3(6) . . . . ?
C22 N4 C26 C25 -2.2(6) . . . . ?
C22 C23 C24 C25 1.2(6) . . . . ?
C21 C20 C19 C17 0.2(6) . . . . ?
C21 N3 C18 C17 0.6(5) . . . . ?
C21 C22 C23 C24 -178.2(3) . . . . ?
N13 N14 C60 C59 -1.0(4) . . . . ?
N13 N14 C61 C63 -79.7(4) . . . . ?
N13 N14 C61 C62 154.4(4) . . . . ?
N13 N12 C59 C60 -2.2(6) . . . . ?
N13 N12 C59 C47 177.1(4) . . . . ?
C45 C46 C49 C50 58.4(5) . . . . ?
C45 C46 C49 C53 -118.8(4) . . . . ?
C45 C46 C47 C59 180.0(4) . . . . ?
C45 C46 C47 C48 2.6(5) . . . . ?
C36 C37 C38 C39 -171.2(3) . . . . ?
C36 C37 C38 N9 12.0(5) . . . . ?
C46 C45 C44 C43 1.4(6) . . . . ?
C46 C47 C48 C43 -0.9(5) . . . . ?
C32 O1 C31 O2 1.4(7) . . . . ?
C32 O1 C31 C29A 167.5(3) . . . . ?
C32 O1 C31 C29B -157.0(4) . . . . ?
C44 C43 C48 C47 -0.6(6) . . . . ?
C44 C45 C46 C49 174.4(4) . . . . ?
C44 C45 C46 C47 -2.9(6) . . . . ?
C49 C50 C51 C52 2.0(6) . . . . ?
C49 C50 N51A C52 2.0(6) . . . . ?
C49 C46 C47 C59 2.8(5) . . . . ?
C49 C46 C47 C48 -174.6(3) . . . . ?
C49 C53 C10A C52 -0.5(5) . . . . ?
C58 N11 C54 C52 178.5(3) . . . . ?
C58 N11 C54 C55A -0.7(6) . . . . ?
C58 C57 C56 N55 0.8(6) . . . . ?
C58 C57 C56 C55A 0.8(6) . . . . ?
C28 C27 N5A N6A -4.1(8) . . . . ?
C28 C27 N5B N6B 4.0(9) . . . . ?
C28 N7A C29A C31 -94.0(7) . . . . ?
C28 N7A C29A C30A 26.5(10) . . . . ?
C28 N7B N6B N5B 10.1(10) . . . . ?
N6A N7A C29A C31 86.0(8) . . . . ?
N6A N7A C29A C30A -153.5(7) . . . . ?
C61 N14 C60 C59 171.1(4) . . . . ?
C61 N14 N13 N12 -173.5(4) . . . . ?
C23 C22 C21 C20 170.3(3) . . . . ?
C23 C22 C21 N3 -9.1(4) . . . . ?
C6 C5 N1 C0AA -179.5(3) . . . . ?
C6 C5 C4 C3 -179.7(3) . . . . ?
C6 N2 C10 C9 -0.8(6) . . . . ?
C6 C7 C8 C9 1.7(6) . . . . ?
C54 N11 C58 C57 0.9(6) . . . . ?
C54 C52 C51 C50 179.9(3) . . . . ?
C54 C52 N10 C53 179.4(3) . . . . ?
C54 C52 N51A C50 179.9(3) . . . . ?
C54 C52 C10A C53 179.4(3) . . . . ?
C54 N55 C56 C57 -0.6(6) . . . . ?
C4 C5 N1 C0AA 1.4(6) . . . . ?
C4 C5 C6 N2 -2.1(5) . . . . ?
C4 C5 C6 C7 177.0(3) . . . . ?
C4 C3 C1AA C0AA -0.9(6) . . . . ?
C42 C41 C43 C44 33.4(5) . . . . ?
C42 C41 C43 C48 -147.0(4) . . . . ?
C42 C41 C40 C39 -0.8(5) . . . . ?
C42 N9 C38 C39 0.2(5) . . . . ?
C42 N9 C38 C37 177.0(3) . . . . ?
C1AA C3 C4 C5 0.3(6) . . . . ?
C56 N55 C54 C52 -178.7(3) . . . . ?
C56 N55 C54 C11A 0.5(5) . . . . ?
C56 C57 C58 N11 -0.9(6) . . . . ?
C56 C57 C58 C11A -0.9(6) . . . . ?
N7A N6A N5A C27 6.7(9) . . . . ?
C10 N2 C6 C5 179.1(3) . . . . ?
C10 N2 C6 C7 0.0(6) . . . . ?
C10 C9 C11 C12 124.8(4) . . . . ?
C10 C9 C11 C16 -58.5(5) . . . . ?
C10 C9 C8 C7 -2.3(6) . . . . ?
C64 O4 C63 O3 6.3(5) . . . . ?
C64 O4 C63 C61 -175.5(3) . . . . ?
C31 C29B N7B C28 -157.0(8) . . . . ?
C31 C29B N7B N6B 42.6(9) . . . . ?
N5A C27 C28 N7A 0.0(6) . . . . ?
N5A N6A N7A C28 -7.1(9) . . . . ?
N5A N6A N7A C29A 172.9(7) . . . . ?
C47 C59 C60 N14 -177.3(4) . . . . ?
C47 C46 C49 C50 -124.4(4) . . . . ?
C47 C46 C49 C53 58.5(5) . . . . ?
C48 C43 C44 C45 0.4(6) . . . . ?
C29B N7B N6B N5B 174.8(7) . . . . ?
C30B C29B N7B C28 82.2(10) . . . . ?
C30B C29B N7B N6B -78.2(9) . . . . ?
N7B N6B N5B C27 -8.6(10) . . . . ?
N5B C27 C28 N7B 2.7(8) . . . . ?
N51A C50 C49 C46 -179.7(4) . . . . ?
N51A C50 C49 C53 -2.5(6) . . . . ?
C10A C53 C49 C50 1.7(6) . . . . ?
C10A C53 C49 C46 179.0(3) . . . . ?
